data_7109688
loop_
_publ_author_name
'Ming-Chuan Cheng'
'Chi-Lun Mai'
'Chen-Yu Yeh'
'Gene-Hsiang Lee'
'Shie-Ming Peng'

_publ_section_title
;
 Facile synthesis of heterotrimetallic metal-string complex
 [NiCoRh(dpa)4Cl2] through direct metal replacement
;
_journal_name_full Chem.Commun.
_journal_page_first 7938
_journal_paper_doi 10.1039/c3cc43909g
_journal_volume 49
_journal_year 2013
_chemical_formula_sum 'C42 H36 Cl5 Co F6 N12 Ni P Rh'
_chemical_formula_weight 1251.60
_chemical_name_systematic
; 
 ? 
;
_space_group_IT_number 15
_symmetry_cell_setting monoclinic
_symmetry_space_group_name_Hall '-C 2yc'
_symmetry_space_group_name_H-M 'C 1 2/c 1'
_atom_sites_solution_hydrogens geom
_atom_sites_solution_primary direct
_atom_sites_solution_secondary difmap
_audit_creation_method SHELXL-97
_cell_angle_alpha 90.00
_cell_angle_beta 110.081(3)
_cell_angle_gamma 90.00
_cell_formula_units_Z 4
_cell_length_a 18.7300(10)
_cell_length_b 17.2013(8)
_cell_length_c 15.5306(8)
_cell_measurement_reflns_used 17281
_cell_measurement_temperature 150(2)
_cell_measurement_theta_max 27.50
_cell_measurement_theta_min 1.66
_cell_volume 4699.5(4)
_computing_cell_refinement DENZO-SMN
_computing_data_collection 'NONIUS COLLECT'
_computing_data_reduction DENZO-SMN
_computing_molecular_graphics 'Bruker SHELXTL'
_computing_publication_material 'Bruker SHELXTL'
_computing_structure_refinement 'SHELXL-97 (Sheldrick, 1997)'
_computing_structure_solution 'SHELXS-97 (Sheldrick, 1990)'
_diffrn_ambient_temperature 150(2)
_diffrn_measured_fraction_theta_full 0.989
_diffrn_measured_fraction_theta_max 0.989
_diffrn_measurement_device_type 'NONIUS KappaCCD'
_diffrn_measurement_method '\w scans'
_diffrn_radiation_monochromator graphite
_diffrn_radiation_source 'fine-focus sealed tube'
_diffrn_radiation_type MoK\a
_diffrn_radiation_wavelength 0.71073
_diffrn_reflns_av_R_equivalents 0.0517
_diffrn_reflns_av_sigmaI/netI 0.0533
_diffrn_reflns_limit_h_max 22
_diffrn_reflns_limit_h_min -24
_diffrn_reflns_limit_k_max 22
_diffrn_reflns_limit_k_min -22
_diffrn_reflns_limit_l_max 20
_diffrn_reflns_limit_l_min -19
_diffrn_reflns_number 17281
_diffrn_reflns_theta_full 27.50
_diffrn_reflns_theta_max 27.50
_diffrn_reflns_theta_min 1.66
_exptl_absorpt_coefficient_mu 1.483
_exptl_absorpt_correction_T_max 0.768
_exptl_absorpt_correction_T_min 0.626
_exptl_absorpt_correction_type multi-scan
_exptl_absorpt_process_details 'SORTAV (Blessing, 1995)'
_exptl_crystal_colour red-brown
_exptl_crystal_density_diffrn 1.769
_exptl_crystal_density_method 'not measured'
_exptl_crystal_description block
_exptl_crystal_F_000 2504
_exptl_crystal_size_max 0.26
_exptl_crystal_size_mid 0.20
_exptl_crystal_size_min 0.20
_refine_diff_density_max 1.176
_refine_diff_density_min -1.123
_refine_diff_density_rms 0.110
_refine_ls_extinction_method none
_refine_ls_goodness_of_fit_ref 1.118
_refine_ls_hydrogen_treatment constr
_refine_ls_matrix_type full
_refine_ls_number_parameters 315
_refine_ls_number_reflns 5347
_refine_ls_number_restraints 0
_refine_ls_restrained_S_all 1.118
_refine_ls_R_factor_all 0.0850
_refine_ls_R_factor_gt 0.0518
_refine_ls_shift/su_max 0.000
_refine_ls_shift/su_mean 0.000
_refine_ls_structure_factor_coef Fsqd
_refine_ls_weighting_details 'calc w=1/[\s^2^(Fo^2^)+(0.0754P)^2^+6.7405P] where P=(Fo^2^+2Fc^2^)/3'
_refine_ls_weighting_scheme calc
_refine_ls_wR_factor_gt 0.1364
_refine_ls_wR_factor_ref 0.1533
_reflns_number_gt 3675
_reflns_number_total 5347
_reflns_threshold_expression >2sigma(I)
_cod_data_source_file c3cc43909g.txt
_cod_data_source_block ic15630
_cod_original_sg_symbol_H-M C2/c
_cod_database_code 7109688

loop_
_symmetry_equiv_pos_as_xyz
'x, y, z'
'-x, y, -z+1/2'
'x+1/2, y+1/2, z'
'-x+1/2, y+1/2, -z+1/2'
'-x, -y, -z'
'x, -y, z-1/2'
'-x+1/2, -y+1/2, -z'
'x+1/2, -y+1/2, z-1/2'

loop_
_atom_site_label
_atom_site_type_symbol
_atom_site_fract_x
_atom_site_fract_y
_atom_site_fract_z
_atom_site_U_iso_or_equiv
_atom_site_adp_type
_atom_site_occupancy
_atom_site_symmetry_multiplicity
_atom_site_calc_flag
_atom_site_refinement_flags
Rh Rh 0.0000 0.36574(3) 0.2500 0.02826(15) Uani 1 2 d S
Ni Ni 0.0000 0.09466(4) 0.2500 0.0273(2) Uani 1 2 d S
Co Co 0.0000 0.22988(4) 0.2500 0.0251(2) Uani 1 2 d S
Cl1 Cl 0.0000 0.51554(9) 0.2500 0.0391(4) Uani 1 2 d S
N1 N 0.1097(2) 0.3582(2) 0.2477(3) 0.0304(8) Uani 1 1 d .
N2 N 0.0853(2) 0.2280(2) 0.2088(3) 0.0369(9) Uani 1 1 d .
N3 N 0.0536(2) 0.0997(2) 0.1642(3) 0.0317(8) Uani 1 1 d .
N4 N 0.0437(2) 0.3574(2) 0.3943(2) 0.0304(8) Uani 1 1 d .
N5 N 0.0669(2) 0.2265(2) 0.3763(3) 0.0376(9) Uani 1 1 d .
N6 N 0.0958(2) 0.09921(19) 0.3481(3) 0.0318(8) Uani 1 1 d .
C1 C 0.1569(3) 0.4199(3) 0.2666(4) 0.0407(12) Uani 1 1 d .
H1 H 0.1375 0.4688 0.2765 0.049 Uiso 1 1 calc R
C2 C 0.2313(3) 0.4157(3) 0.2724(4) 0.0472(13) Uani 1 1 d .
H2 H 0.2617 0.4613 0.2821 0.057 Uiso 1 1 calc R
C3 C 0.2615(3) 0.3438(3) 0.2636(3) 0.0427(12) Uani 1 1 d .
H3 H 0.3136 0.3389 0.2701 0.051 Uiso 1 1 calc R
C4 C 0.2150(3) 0.2798(3) 0.2455(4) 0.0417(12) Uani 1 1 d .
H4 H 0.2353 0.2298 0.2418 0.050 Uiso 1 1 calc R
C5 C 0.1373(3) 0.2882(3) 0.2324(4) 0.0387(11) Uani 1 1 d .
C6 C 0.0919(3) 0.1658(3) 0.1561(3) 0.0380(11) Uani 1 1 d .
C7 C 0.1296(3) 0.1665(3) 0.0907(4) 0.0448(12) Uani 1 1 d .
H7 H 0.1540 0.2127 0.0820 0.054 Uiso 1 1 calc R
C8 C 0.1314(3) 0.1017(3) 0.0400(3) 0.0426(12) Uani 1 1 d .
H8 H 0.1549 0.1033 -0.0053 0.051 Uiso 1 1 calc R
C9 C 0.0981(3) 0.0341(3) 0.0563(3) 0.0420(12) Uani 1 1 d .
H9 H 0.1024 -0.0129 0.0265 0.050 Uiso 1 1 calc R
C10 C 0.0592(3) 0.0362(3) 0.1158(3) 0.0406(12) Uani 1 1 d .
H10 H 0.0343 -0.0100 0.1238 0.049 Uiso 1 1 calc R
C11 C 0.0499(3) 0.4194(3) 0.4493(3) 0.0374(11) Uani 1 1 d .
H11 H 0.0380 0.4691 0.4216 0.045 Uiso 1 1 calc R
C12 C 0.0726(3) 0.4148(3) 0.5441(3) 0.0424(12) Uani 1 1 d .
H12 H 0.0779 0.4607 0.5799 0.051 Uiso 1 1 calc R
C13 C 0.0876(3) 0.3427(3) 0.5860(3) 0.0422(12) Uani 1 1 d .
H13 H 0.0997 0.3376 0.6504 0.051 Uiso 1 1 calc R
C14 C 0.0846(3) 0.2790(3) 0.5319(3) 0.0429(12) Uani 1 1 d .
H14 H 0.0945 0.2289 0.5591 0.051 Uiso 1 1 calc R
C15 C 0.0667(3) 0.2868(3) 0.4350(3) 0.0376(11) Uani 1 1 d .
C16 C 0.1157(3) 0.1644(3) 0.4027(3) 0.0385(11) Uani 1 1 d .
C17 C 0.1881(3) 0.1664(3) 0.4746(4) 0.0433(12) Uani 1 1 d .
H17 H 0.2020 0.2094 0.5153 0.052 Uiso 1 1 calc R
C18 C 0.2373(3) 0.1052(3) 0.4839(3) 0.0428(12) Uani 1 1 d .
H18 H 0.2866 0.1076 0.5291 0.051 Uiso 1 1 calc R
C19 C 0.2163(3) 0.0408(3) 0.4290(4) 0.0431(12) Uani 1 1 d .
H19 H 0.2500 -0.0019 0.4363 0.052 Uiso 1 1 calc R
C20 C 0.1449(3) 0.0399(3) 0.3631(3) 0.0390(11) Uani 1 1 d .
H20 H 0.1297 -0.0052 0.3261 0.047 Uiso 1 1 calc R
P1 P 0.0000 -0.15711(10) 0.2500 0.0428(5) Uani 1 2 d S
F1 F 0.0000 -0.0630(2) 0.2500 0.0463(10) Uani 1 2 d S
F2 F 0.0000 -0.2503(2) 0.2500 0.0684(14) Uani 1 2 d S
F3 F -0.08521(18) -0.15596(17) 0.1792(2) 0.0627(9) Uani 1 1 d .
F4 F -0.0301(2) -0.15590(19) 0.3353(2) 0.0677(10) Uani 1 1 d .
C21 C 0.3950(3) 0.1582(3) 0.0907(4) 0.0538(14) Uani 1 1 d .
H21A H 0.4405 0.1296 0.1297 0.065 Uiso 1 1 calc R
H21B H 0.4085 0.2139 0.0916 0.065 Uiso 1 1 calc R
Cl2 Cl 0.32102(11) 0.14688(17) 0.13530(16) 0.1166(9) Uani 1 1 d .
Cl3 Cl 0.36736(9) 0.12254(8) -0.02340(10) 0.0590(4) Uani 1 1 d .

loop_
_atom_site_aniso_label
_atom_site_aniso_U_11
_atom_site_aniso_U_22
_atom_site_aniso_U_33
_atom_site_aniso_U_23
_atom_site_aniso_U_13
_atom_site_aniso_U_12
Rh 0.0269(3) 0.0259(3) 0.0295(3) 0.000 0.0066(2) 0.000
Ni 0.0244(4) 0.0257(4) 0.0283(4) 0.000 0.0047(3) 0.000
Co 0.0220(4) 0.0233(4) 0.0265(4) 0.000 0.0039(3) 0.000
Cl1 0.0440(9) 0.0296(8) 0.0415(10) 0.000 0.0116(8) 0.000
N1 0.0289(19) 0.0299(18) 0.031(2) -0.0029(16) 0.0091(16) -0.0034(15)
N2 0.038(2) 0.031(2) 0.039(2) -0.0024(17) 0.0094(18) -0.0022(17)
N3 0.030(2) 0.0292(19) 0.034(2) -0.0006(16) 0.0078(17) 0.0008(16)
N4 0.030(2) 0.0315(18) 0.028(2) -0.0007(15) 0.0066(16) 0.0011(16)
N5 0.036(2) 0.033(2) 0.038(2) 0.0017(17) 0.0062(18) 0.0018(17)
N6 0.030(2) 0.0244(18) 0.038(2) 0.0010(15) 0.0080(17) -0.0002(15)
C1 0.037(3) 0.037(2) 0.047(3) -0.005(2) 0.013(2) -0.006(2)
C2 0.039(3) 0.040(3) 0.058(4) -0.007(2) 0.011(3) -0.015(2)
C3 0.028(2) 0.055(3) 0.041(3) -0.004(2) 0.007(2) -0.009(2)
C4 0.029(3) 0.045(3) 0.049(3) -0.003(2) 0.011(2) 0.004(2)
C5 0.034(3) 0.038(2) 0.046(3) -0.001(2) 0.015(2) -0.004(2)
C6 0.039(3) 0.037(3) 0.035(3) 0.001(2) 0.009(2) 0.002(2)
C7 0.054(3) 0.041(3) 0.043(3) -0.001(2) 0.021(3) -0.005(2)
C8 0.050(3) 0.045(3) 0.038(3) -0.005(2) 0.021(3) 0.000(2)
C9 0.050(3) 0.036(3) 0.040(3) -0.006(2) 0.016(3) 0.003(2)
C10 0.048(3) 0.028(2) 0.044(3) -0.001(2) 0.013(2) -0.003(2)
C11 0.042(3) 0.030(2) 0.037(3) -0.004(2) 0.009(2) 0.004(2)
C12 0.049(3) 0.038(2) 0.038(3) -0.009(2) 0.011(2) 0.006(2)
C13 0.040(3) 0.053(3) 0.030(3) -0.006(2) 0.007(2) 0.004(2)
C14 0.051(3) 0.042(3) 0.032(3) 0.005(2) 0.010(2) -0.001(2)
C15 0.039(3) 0.036(2) 0.034(3) -0.002(2) 0.006(2) -0.003(2)
C16 0.040(3) 0.033(2) 0.041(3) 0.002(2) 0.012(2) -0.002(2)
C17 0.036(3) 0.047(3) 0.040(3) -0.002(2) 0.005(2) -0.005(2)
C18 0.026(3) 0.049(3) 0.043(3) 0.008(2) -0.001(2) 0.002(2)
C19 0.036(3) 0.040(3) 0.049(3) 0.004(2) 0.010(2) 0.010(2)
C20 0.037(3) 0.031(2) 0.044(3) 0.001(2) 0.008(2) 0.004(2)
P1 0.0410(11) 0.0381(10) 0.0438(11) 0.000 0.0075(9) 0.000
F1 0.052(3) 0.036(2) 0.055(3) 0.000 0.024(2) 0.000
F2 0.077(3) 0.037(2) 0.067(3) 0.000 -0.005(3) 0.000
F3 0.0457(18) 0.0570(19) 0.068(2) 0.0035(16) -0.0031(16) -0.0023(15)
F4 0.080(2) 0.068(2) 0.062(2) 0.0078(17) 0.035(2) -0.0093(18)
C21 0.048(3) 0.052(3) 0.049(3) -0.004(3) -0.001(3) 0.008(3)
Cl2 0.0596(12) 0.201(3) 0.0890(16) -0.0426(16) 0.0258(11) 0.0117(13)
Cl3 0.0719(10) 0.0499(8) 0.0488(8) -0.0036(6) 0.0124(7) -0.0104(7)

loop_
_atom_type_symbol
_atom_type_description
_atom_type_scat_dispersion_real
_atom_type_scat_dispersion_imag
_atom_type_scat_source
C C 0.0033 0.0016 'International Tables Vol C Tables 4.2.6.8 and 6.1.1.4'
H H 0.0000 0.0000 'International Tables Vol C Tables 4.2.6.8 and 6.1.1.4'
N N 0.0061 0.0033 'International Tables Vol C Tables 4.2.6.8 and 6.1.1.4'
F F 0.0171 0.0103 'International Tables Vol C Tables 4.2.6.8 and 6.1.1.4'
P P 0.1023 0.0942 'International Tables Vol C Tables 4.2.6.8 and 6.1.1.4'
Cl Cl 0.1484 0.1585 'International Tables Vol C Tables 4.2.6.8 and 6.1.1.4'
Co Co 0.3494 0.9721 'International Tables Vol C Tables 4.2.6.8 and 6.1.1.4'
Ni Ni 0.3393 1.1124 'International Tables Vol C Tables 4.2.6.8 and 6.1.1.4'
Rh Rh -1.1178 0.9187 'International Tables Vol C Tables 4.2.6.8 and 6.1.1.4'

loop_
_geom_angle_atom_site_label_1
_geom_angle_atom_site_label_2
_geom_angle_atom_site_label_3
_geom_angle
_geom_angle_site_symmetry_1
_geom_angle_site_symmetry_3
N1 Rh N1 172.81(19) 2 .
N1 Rh N4 90.17(14) 2 .
N1 Rh N4 89.35(14) . .
N1 Rh N4 89.34(14) 2 2
N1 Rh N4 90.17(14) . 2
N4 Rh N4 172.22(19) . 2
N1 Rh Co 86.40(9) 2 .
N1 Rh Co 86.41(9) . .
N4 Rh Co 86.11(9) . .
N4 Rh Co 86.11(9) 2 .
N1 Rh Cl1 93.60(9) 2 .
N1 Rh Cl1 93.59(9) . .
N4 Rh Cl1 93.89(9) . .
N4 Rh Cl1 93.89(9) 2 .
Co Rh Cl1 180.0 . .
N6 Ni N6 175.3(2) 2 .
N6 Ni N3 88.85(16) 2 2
N6 Ni N3 90.94(16) . 2
N6 Ni N3 90.94(16) 2 .
N6 Ni N3 88.85(16) . .
N3 Ni N3 174.9(2) 2 .
N6 Ni Co 87.66(10) 2 .
N6 Ni Co 87.66(10) . .
N3 Ni Co 87.45(10) 2 .
N3 Ni Co 87.45(10) . .
N2 Co N2 178.0(2) 2 .
N2 Co N5 90.82(17) 2 2
N2 Co N5 89.12(17) . 2
N2 Co N5 89.12(17) 2 .
N2 Co N5 90.82(17) . .
N5 Co N5 176.5(2) 2 .
N2 Co Ni 89.01(11) 2 .
N2 Co Ni 89.01(11) . .
N5 Co Ni 88.25(11) 2 .
N5 Co Ni 88.26(11) . .
N2 Co Rh 90.99(11) 2 .
N2 Co Rh 90.99(11) . .
N5 Co Rh 91.75(11) 2 .
N5 Co Rh 91.74(11) . .
Ni Co Rh 180.0 . .
C1 N1 C5 118.3(4) . .
C1 N1 Rh 121.8(3) . .
C5 N1 Rh 119.8(3) . .
C6 N2 C5 122.6(4) . .
C6 N2 Co 117.8(3) . .
C5 N2 Co 119.5(3) . .
C10 N3 C6 118.4(4) . .
C10 N3 Ni 120.6(3) . .
C6 N3 Ni 120.9(3) . .
C11 N4 C15 117.7(4) . .
C11 N4 Rh 122.6(3) . .
C15 N4 Rh 119.8(3) . .
C16 N5 C15 122.6(4) . .
C16 N5 Co 117.4(3) . .
C15 N5 Co 120.0(3) . .
C20 N6 C16 119.2(4) . .
C20 N6 Ni 120.5(3) . .
C16 N6 Ni 120.3(3) . .
N1 C1 C2 123.4(5) . .
C1 C2 C3 118.8(4) . .
C4 C3 C2 119.0(5) . .
C3 C4 C5 120.0(5) . .
N1 C5 N2 115.6(4) . .
N1 C5 C4 120.0(4) . .
N2 C5 C4 124.2(4) . .
N3 C6 N2 115.6(4) . .
N3 C6 C7 118.4(4) . .
N2 C6 C7 125.8(4) . .
C8 C7 C6 121.3(5) . .
C7 C8 C9 118.5(5) . .
C10 C9 C8 118.9(4) . .
N3 C10 C9 124.2(4) . .
N4 C11 C12 123.9(4) . .
C13 C12 C11 119.2(4) . .
C14 C13 C12 118.0(5) . .
C13 C14 C15 121.0(5) . .
N4 C15 N5 115.7(4) . .
N4 C15 C14 119.4(4) . .
N5 C15 C14 124.8(4) . .
N5 C16 N6 115.9(4) . .
N5 C16 C17 124.8(4) . .
N6 C16 C17 118.9(4) . .
C18 C17 C16 119.1(5) . .
C19 C18 C17 121.0(5) . .
C18 C19 C20 118.0(4) . .
N6 C20 C19 123.7(4) . .
F3 P1 F3 178.6(2) 2 .
F3 P1 F2 90.71(12) 2 .
F3 P1 F2 90.71(12) . .
F3 P1 F4 89.04(19) 2 .
F3 P1 F4 90.94(19) . .
F2 P1 F4 90.74(13) . .
F3 P1 F4 90.94(19) 2 2
F3 P1 F4 89.04(19) . 2
F2 P1 F4 90.74(13) . 2
F4 P1 F4 178.5(3) . 2
F3 P1 F1 89.29(12) 2 .
F3 P1 F1 89.29(12) . .
F2 P1 F1 180.0 . .
F4 P1 F1 89.26(13) . .
F4 P1 F1 89.26(13) 2 .
Cl2 C21 Cl3 110.8(3) . .

loop_
_geom_bond_atom_site_label_1
_geom_bond_atom_site_label_2
_geom_bond_distance
_geom_bond_site_symmetry_2
Rh N1 2.072(4) 2
Rh N1 2.072(4) .
Rh N4 2.110(4) .
Rh N4 2.110(4) 2
Rh Co 2.3371(8) .
Rh Cl1 2.5767(16) .
Ni N6 1.916(4) 2
Ni N6 1.916(4) .
Ni N3 1.925(4) 2
Ni N3 1.925(4) .
Ni Co 2.3259(10) .
Co N2 1.914(4) 2
Co N2 1.914(4) .
Co N5 1.932(4) 2
Co N5 1.932(4) .
N1 C1 1.347(6) .
N1 C5 1.364(6) .
N2 C6 1.378(6) .
N2 C5 1.383(6) .
N3 C10 1.350(6) .
N3 C6 1.374(6) .
N4 C11 1.346(5) .
N4 C15 1.369(6) .
N5 C16 1.374(6) .
N5 C15 1.382(6) .
N6 C20 1.339(5) .
N6 C16 1.377(6) .
C1 C2 1.367(7) .
C2 C3 1.386(7) .
C3 C4 1.372(7) .
C4 C5 1.405(6) .
C6 C7 1.423(7) .
C7 C8 1.371(7) .
C8 C9 1.383(7) .
C9 C10 1.360(7) .
C11 C12 1.387(7) .
C12 C13 1.384(7) .
C13 C14 1.371(7) .
C14 C15 1.431(7) .
C16 C17 1.431(7) .
C17 C18 1.372(7) .
C18 C19 1.370(7) .
C19 C20 1.377(6) .
P1 F3 1.597(3) 2
P1 F3 1.597(3) .
P1 F2 1.602(5) .
P1 F4 1.609(3) .
P1 F4 1.609(3) 2
P1 F1 1.619(4) .
C21 Cl2 1.760(6) .
C21 Cl3 1.776(6) .
